data_1533105
loop_
_publ_author_name
'Dupre, N.'
'Wallez, G.'
'Gaubicher, J.'
'Quarton, M.'

_publ_section_title
;
 Phase transition induced by lithium insertion in (alpha I)- and (alpha
 II)- (V O P O4)
;
_journal_name_full 'Journal of Solid State Chemistry'
_journal_page_first 28096
_journal_page_last 22902
_journal_volume 177
_journal_year 2004
_chemical_formula_sum 'Li O5 P V'
_chemical_name_systematic 'Li ((V O) (P O4))'
_space_group_IT_number 129
_symmetry_space_group_name_Hall '-P 4a 2a'
_symmetry_space_group_name_H-M 'P 4/n m m :2'
_cell_angle_alpha 90
_cell_angle_beta 90
_cell_angle_gamma 90
_cell_formula_units_Z 2
_cell_length_a 6.2797
_cell_length_b 6.2797
_cell_length_c 4.4423
_cell_volume 175.180
_citation_journal_id_ASTM JSSCBI
_cod_data_source_file Dupre_JSSCBI_2004_1818.cif
_cod_data_source_block Li1O5P1V1
_cod_original_cell_volume 175.1805
_cod_original_formula_sum 'Li1 O5 P1 V1'
_cod_database_code 1533105

loop_
_symmetry_equiv_pos_as_xyz
x,y,z
-y+1/2,x,z
-x+1/2,-y+1/2,z
y,-x+1/2,z
x+1/2,-y,-z
y+1/2,x+1/2,-z
-x,y+1/2,-z
-y,-x,-z
-x,-y,-z
y-1/2,-x,-z
x-1/2,y-1/2,-z
-y,x-1/2,-z
-x-1/2,y,z
-y-1/2,-x-1/2,z
x,-y-1/2,z
y,x,z

loop_
_atom_site_label
_atom_site_type_symbol
_atom_site_fract_x
_atom_site_fract_y
_atom_site_fract_z
_atom_site_occupancy
_atom_site_U_iso_or_equiv
P1 P+5 0.25 0.75 0.5 1 0.0
Li1 Li+1 -0.024 0.524 0.034 0.25 0.0
O2 O-2 0.25 0.9491 0.2923 1 0.0
O1 O-2 0.25 0.25 0.7835 1 0.0
V1 V+4 0.25 0.25 0.42 1 0.0
